data_1536389
loop_
_publ_author_name
'Pakhomov, V.I.'
'Goryunov, A.V.'
'Pakhomov, P.V.'
'Chibiskova, N.T.'

_publ_section_title
;
 On the structure of alpha-Si O2 crystals doped with Fe3+
;
_journal_name_full 'Zhurnal Neorganicheskoi Khimii'
_journal_page_first 44
_journal_page_last 50
_journal_volume 38
_journal_year 1993
_chemical_formula_sum 'O2 Si'
_chemical_name_systematic 'Si O2'
_space_group_IT_number 1
_symmetry_space_group_name_Hall 'P 1'
_symmetry_space_group_name_H-M 'P 1'
_cell_angle_alpha 90
_cell_angle_beta 90
_cell_angle_gamma 120
_cell_formula_units_Z 3
_cell_length_a 4.916
_cell_length_b 4.917
_cell_length_c 5.407
_cell_volume 113.188
_citation_journal_id_ASTM ZNOKAQ
_cod_data_source_file Pakhomov_ZNOKAQ_1993_1447.cif
_cod_data_source_block O2Si1
_cod_original_cell_volume 113.1877
_cod_original_formula_sum 'O2 Si1'
_cod_database_code 1536389

loop_
_symmetry_equiv_pos_as_xyz
x,y,z

loop_
_atom_site_label
_atom_site_type_symbol
_atom_site_fract_x
_atom_site_fract_y
_atom_site_fract_z
_atom_site_occupancy
_atom_site_U_iso_or_equiv
Si1 Si+4 0.4702 0 0.3333 1 0.0
Si2 Si+4 0 0.47 0.6667 1 0.0
O1 O-2 0.8533 0.5861 0.8813 1 0.0
O5 O-2 0.2674 0.4137 0.7859 1 0.0
O6 O-2 0.7338 0.1465 0.549 1 0.0
O4 O-2 0.414 0.2679 0.2159 1 0.0
O3 O-2 0.1477 0.7326 0.4532 1 0.0
Si3 Si+4 0.5306 0.5305 -0.0001 1 0.0
O2 O-2 0.5862 0.8539 0.118 1 0.0
